data_2106343
loop_
_publ_author_name
'Irusteta, M.C.'
'Whittaker, E.J.W.'

_publ_section_title
;
 A three-dimensional refinement of the structure of holmquistite
;
_journal_name_full 'Acta Crystallographica B (24,1968-38,1982)'
_journal_page_first 145
_journal_page_last 150
_journal_volume 31
_journal_year 1975
_chemical_formula_sum 'Al8.02 Fe6 H8 Li7.28 Mg6.96 Na0.08 O96 Si31.42'
_chemical_name_systematic
;
Na0.08 Li7.28 Mg6.96 Fe6 (Al8.02 Si31.42 O88) (O H)8
;
_space_group_IT_number 62
_symmetry_space_group_name_Hall '-P 2ac 2n'
_symmetry_space_group_name_H-M 'P n m a'
_cell_angle_alpha 90
_cell_angle_beta 90
_cell_angle_gamma 90
_cell_formula_units_Z 1
_cell_length_a 18.28999
_cell_length_b 17.67
_cell_length_c 5.28
_cell_volume 1706.412
_citation_journal_id_ASTM ACBCAR
_cod_data_source_file Irusteta_ACBCAR_1975_910.cif
_cod_data_source_block H8Al8.02Fe6Li7.28Mg6.96Na0.08O96Si31.42
_cod_original_formula_sum 'H8 Al8.02 Fe6 Li7.28 Mg6.96 Na0.08 O96 Si31.42'
_cod_database_code 2106343

loop_
_symmetry_equiv_pos_as_xyz
x,y,z
-x+1/2,-y,z+1/2
x+1/2,-y+1/2,-z+1/2
-x,y+1/2,-z
-x,-y,-z
x-1/2,y,-z-1/2
-x-1/2,y-1/2,z-1/2
x,-y-1/2,z

loop_
_atom_site_label
_atom_site_type_symbol
_atom_site_fract_x
_atom_site_fract_y
_atom_site_fract_z
_atom_site_occupancy
_atom_site_U_iso_or_equiv
Al3 Al+3 0.1255 0.25 -0.1061 0.08 0.0
Al5 Al+3 -0.0244 0.0769 0.2146 0.036 0.0
Fe5 Fe+2 0.1255 0.25 -0.1061 0.52 0.0
Al4 Al+3 0.2738 0.0761 -0.4265 0.036 0.0
O14 O-2 -0.0424 0.25 -0.2424 1 0.0
O4 O-2 0.0653 0.0744 0.1971 1 0.0
Si4 Si+4 -0.0244 0.0769 0.2146 0.964 0.0
O11 O-2 0.2034 -0.1297 -0.1686 1 0.0
Si1 Si+4 0.2695 0.1621 0.0673 1 0.0
O1 O-2 0.1803 0.1562 0.0492 1 0.0
Si3 Si+4 0.2738 0.0761 -0.4265 0.964 0.0
O8 O-2 0.0653 0.0013 -0.2692 1 0.0
O2 O-2 0.0698 0.1563 -0.2611 1 0.0
O12 O-2 0.0462 -0.1335 -0.4494 1 0.0
Al1 Al+3 0.1248 0.159 0.3944 0.08 0.0
Mg2 Mg+2 0.1255 0.0687 -0.1045 0.12 0.0
Mg4 Mg+2 0.1221 -0.0086 0.3988 0.05 0.0
O13 O-2 -0.2054 0.25 -0.5451 1 0.0
O9 O-2 0.1943 -0.1146 0.3373 1 0.0
Fe1 Fe+2 0.1248 0.159 0.3944 0.37 0.0
O3 O-2 0.1848 0.0747 -0.4087 1 0.0
O5 O-2 0.1822 0.25 -0.4468 1 0.0
Al2 Al+3 0.1255 0.0687 -0.1045 0.81 0.0
O7 O-2 0.1873 0.0042 0.0612 1 0.0
Mg1 Mg+2 0.1248 0.159 0.3944 0.52 0.0
Fe3 Fe+3 0.1255 0.0687 -0.1045 0.07 0.0
Na1 Na+1 0.1221 -0.0086 0.3988 0.01 0.0
O10 O-2 0.0548 -0.1134 0.0505 1 0.0
Si2 Si+4 -0.019 0.1622 -0.277 1 0.0
Li1 Li+1 0.1221 -0.0086 0.3988 0.91 0.0
Fe4 Fe+3 0.1255 0.25 -0.1061 0.04 0.0
Fe2 Fe+3 0.1248 0.159 0.3944 0.03 0.0
Mg3 Mg+2 0.1255 0.25 -0.1061 0.36 0.0
O6 O-2 0.0683 0.25 0.2322 1 0.0
